data_4511264
loop_
_publ_author_name
'Li, Peng'
'Alduhaish, Osamah'
'Arman, Hadi D.'
'Wang, Hailong'
'Alfooty, Khalid'
'Chen, Banglin'

_publ_section_title
;
 Solvent Dependent Structures of Hydrogen-Bonded Organic Frameworks of
 2,6-Diaminopurine
;
_journal_issue 7
_journal_name_full 'Crystal Growth &amp; Design'
_journal_page_first 3634
_journal_paper_doi 10.1021/cg500602x
_journal_volume 14
_journal_year 2014
_chemical_formula_moiety 'C5 H6 N6'
_chemical_formula_sum 'C5 H6 N6'
_chemical_formula_weight 150.16
_chemical_name_systematic
; 
 ? 
;
_space_group_IT_number 148
_symmetry_cell_setting trigonal
_symmetry_space_group_name_Hall '-R 3'
_symmetry_space_group_name_H-M 'R -3 :H'
_atom_sites_solution_hydrogens geom
_atom_sites_solution_primary direct
_atom_sites_solution_secondary difmap
_audit_creation_method SHELXL-97
_cell_angle_alpha 90.00
_cell_angle_beta 90.00
_cell_angle_gamma 120.00
_cell_formula_units_Z 18
_cell_length_a 18.711(3)
_cell_length_b 18.711(3)
_cell_length_c 10.843(2)
_cell_measurement_reflns_used 7105
_cell_measurement_temperature 293(2)
_cell_measurement_theta_max 40.2
_cell_measurement_theta_min 2.5
_cell_volume 3287.6(10)
_computing_cell_refinement
;
CrystalClear-SM Expert 2.0 r5 (Rigaku, 2010)
;
_computing_data_collection
;
CrystalClear-SM Expert 2.0 r5 (Rigaku, 2010)
;
_computing_data_reduction
;
CrystalClear-SM Expert 2.0 r5 (Rigaku, 2010)
;
_computing_structure_refinement 'SHELXL-97 (Sheldrick, 1997)'
_computing_structure_solution 'SHELXS-97 (Sheldrick, 1990)'
_diffrn_ambient_temperature 293(2)
_diffrn_detector_area_resol_mean 28.5714
_diffrn_measured_fraction_theta_full 0.997
_diffrn_measured_fraction_theta_max 0.997
_diffrn_measurement_method \w
_diffrn_radiation_monochromator graphite
_diffrn_radiation_source 'fine-focus sealed tube'
_diffrn_radiation_type MoK\a
_diffrn_radiation_wavelength 0.71073
_diffrn_reflns_av_R_equivalents 0.0182
_diffrn_reflns_av_sigmaI/netI 0.0198
_diffrn_reflns_limit_h_max 24
_diffrn_reflns_limit_h_min -14
_diffrn_reflns_limit_k_max 23
_diffrn_reflns_limit_k_min -24
_diffrn_reflns_limit_l_max 11
_diffrn_reflns_limit_l_min -14
_diffrn_reflns_number 4517
_diffrn_reflns_theta_full 27.46
_diffrn_reflns_theta_max 27.46
_diffrn_reflns_theta_min 3.14
_diffrn_standards_decay_% <1
_diffrn_standards_interval_count 0
_diffrn_standards_number 0
_exptl_absorpt_coefficient_mu 0.098
_exptl_absorpt_correction_T_max 1.000
_exptl_absorpt_correction_T_min 0.645
_exptl_absorpt_correction_type multi-scan
_exptl_absorpt_process_details 'ABSCOR (Higashi, 1995)'
_exptl_crystal_colour colourless
_exptl_crystal_density_diffrn 1.365
_exptl_crystal_density_method 'not measured'
_exptl_crystal_description chunk
_exptl_crystal_F_000 1404
_exptl_crystal_size_max 0.30
_exptl_crystal_size_mid 0.20
_exptl_crystal_size_min 0.20
_platon_squeeze_details
;
;
_refine_diff_density_max 0.525
_refine_diff_density_min -0.372
_refine_diff_density_rms 0.212
_refine_ls_extinction_method none
_refine_ls_goodness_of_fit_ref 1.015
_refine_ls_hydrogen_treatment mixed
_refine_ls_matrix_type full
_refine_ls_number_parameters 103
_refine_ls_number_reflns 1672
_refine_ls_number_restraints 0
_refine_ls_restrained_S_all 1.015
_refine_ls_R_factor_all 0.0997
_refine_ls_R_factor_gt 0.0927
_refine_ls_shift/su_max 0.002
_refine_ls_shift/su_mean 0.000
_refine_ls_structure_factor_coef Fsqd
_refine_ls_weighting_details 'calc w=1/[\s^2^(Fo^2^)+(0.1000P)^2^+0.0000P] where P=(Fo^2^+2Fc^2^)/3'
_refine_ls_weighting_scheme calc
_refine_ls_wR_factor_gt 0.2186
_refine_ls_wR_factor_ref 0.2337
_reflns_number_gt 1479
_reflns_number_total 1672
_reflns_threshold_expression >2sigma(I)
_cod_data_source_file cg500602x_si_004.cif
_cod_data_source_block DAP-anisole
_cod_depositor_comments 'Adding full bibliography for 4511263--4511265.cif.'
_cod_original_cell_volume 3287.3(9)
_cod_original_sg_symbol_H-M 'R -3'
_cod_database_code 4511264

loop_
_symmetry_equiv_pos_as_xyz
'x, y, z'
'-y, x-y, z'
'-x+y, -x, z'
'x+2/3, y+1/3, z+1/3'
'-y+2/3, x-y+1/3, z+1/3'
'-x+y+2/3, -x+1/3, z+1/3'
'x+1/3, y+2/3, z+2/3'
'-y+1/3, x-y+2/3, z+2/3'
'-x+y+1/3, -x+2/3, z+2/3'
'-x, -y, -z'
'y, -x+y, -z'
'x-y, x, -z'
'-x+2/3, -y+1/3, -z+1/3'
'y+2/3, -x+y+1/3, -z+1/3'
'x-y+2/3, x+1/3, -z+1/3'
'-x+1/3, -y+2/3, -z+2/3'
'y+1/3, -x+y+2/3, -z+2/3'
'x-y+1/3, x+2/3, -z+2/3'

loop_
_atom_site_label
_atom_site_type_symbol
_atom_site_fract_x
_atom_site_fract_y
_atom_site_fract_z
_atom_site_U_iso_or_equiv
_atom_site_adp_type
_atom_site_occupancy
_atom_site_symmetry_multiplicity
_atom_site_calc_flag
_atom_site_refinement_flags
N1 N 0.14084(14) 0.72293(14) 0.0212(2) 0.0114(7) Uani 1 1 d .
C5 C 0.21589(17) 0.78443(17) 0.0520(2) 0.0111(7) Uani 1 1 d .
N3 N 0.31688(15) 0.84550(15) -0.2343(2) 0.0141(7) Uani 1 1 d .
H3B H 0.3206 0.8420 -0.3129 0.017 Uiso 1 1 calc R
N6 N 0.23365(15) 0.80367(15) 0.1719(2) 0.0125(7) Uani 1 1 d .
H6A H 0.1971 0.7766 0.2273 0.015 Uiso 1 1 calc R
H6B H 0.2816 0.8430 0.1931 0.015 Uiso 1 1 calc R
N2 N 0.17559(15) 0.73445(15) -0.1966(2) 0.0134(7) Uani 1 1 d .
N4 N 0.35471(14) 0.89164(14) -0.0417(2) 0.0134(7) Uani 1 1 d .
N5 N 0.04679(15) 0.63844(16) -0.1236(2) 0.0171(7) Uani 1 1 d .
H5A H 0.0326 0.6211 -0.1980 0.020 Uiso 1 1 calc R
H5B H 0.0121 0.6158 -0.0643 0.020 Uiso 1 1 calc R
C4 C 0.27343(16) 0.82658(16) -0.0432(3) 0.0113(7) Uani 1 1 d .
C2 C 0.24889(17) 0.79739(17) -0.1617(3) 0.0118(7) Uani 1 1 d .
C1 C 0.12412(17) 0.70160(16) -0.0999(3) 0.0113(7) Uani 1 1 d .
C3 C 0.37683(17) 0.89959(18) -0.1571(3) 0.0154(7) Uani 1 1 d .
H3A H 0.432(2) 0.949(3) -0.199(4) 0.019 Uiso 1 1 d .

loop_
_atom_site_aniso_label
_atom_site_aniso_U_11
_atom_site_aniso_U_22
_atom_site_aniso_U_33
_atom_site_aniso_U_23
_atom_site_aniso_U_13
_atom_site_aniso_U_12
N1 0.0143(12) 0.0131(12) 0.0063(12) -0.0007(8) -0.0004(8) 0.0065(9)
C5 0.0144(13) 0.0124(13) 0.0078(14) 0.0006(10) 0.0000(10) 0.0078(10)
N3 0.0142(12) 0.0167(12) 0.0070(13) 0.0005(9) 0.0023(9) 0.0045(10)
N6 0.0138(11) 0.0145(12) 0.0052(12) 0.0000(8) 0.0015(8) 0.0041(9)
N2 0.0151(12) 0.0188(12) 0.0057(12) -0.0024(9) -0.0008(8) 0.0081(10)
N4 0.0127(12) 0.0126(12) 0.0104(13) -0.0003(9) 0.0005(9) 0.0030(9)
N5 0.0123(12) 0.0221(13) 0.0100(13) -0.0042(9) -0.0012(9) 0.0035(10)
C4 0.0134(14) 0.0121(13) 0.0085(14) 0.0018(10) 0.0008(10) 0.0064(10)
C2 0.0132(13) 0.0145(13) 0.0079(14) 0.0014(10) 0.0021(10) 0.0071(11)
C1 0.0127(13) 0.0112(12) 0.0085(14) -0.0015(10) -0.0006(10) 0.0048(10)
C3 0.0147(13) 0.0179(14) 0.0110(14) -0.0003(10) 0.0001(11) 0.0061(11)

loop_
_atom_type_symbol
_atom_type_description
_atom_type_scat_dispersion_real
_atom_type_scat_dispersion_imag
_atom_type_scat_source
C C 0.0033 0.0016 'International Tables Vol C Tables 4.2.6.8 and 6.1.1.4'
H H 0.0000 0.0000 'International Tables Vol C Tables 4.2.6.8 and 6.1.1.4'
N N 0.0061 0.0033 'International Tables Vol C Tables 4.2.6.8 and 6.1.1.4'

loop_
_geom_angle_atom_site_label_1
_geom_angle_atom_site_label_2
_geom_angle_atom_site_label_3
_geom_angle
C5 N1 C1 118.8(2)
N1 C5 N6 118.9(3)
N1 C5 C4 118.4(2)
N6 C5 C4 122.6(3)
C3 N3 C2 106.4(2)
C3 N3 H3B 126.8
C2 N3 H3B 126.8
C5 N6 H6A 120.0
C5 N6 H6B 120.0
H6A N6 H6B 120.0
C2 N2 C1 111.4(2)
C3 N4 C4 103.5(2)
C1 N5 H5A 120.0
C1 N5 H5B 120.0
H5A N5 H5B 120.0
C2 C4 N4 111.0(2)
C2 C4 C5 116.7(2)
N4 C4 C5 132.3(3)
N2 C2 N3 128.1(3)
N2 C2 C4 127.0(3)
N3 C2 C4 104.9(2)
N2 C1 N5 117.2(3)
N2 C1 N1 127.6(3)
N5 C1 N1 115.2(2)
N4 C3 N3 114.2(2)
N4 C3 H3A 128(2)
N3 C3 H3A 117(2)

loop_
_geom_bond_atom_site_label_1
_geom_bond_atom_site_label_2
_geom_bond_distance
N1 C5 1.339(4)
N1 C1 1.362(3)
C5 N6 1.345(3)
C5 C4 1.413(4)
N3 C3 1.360(4)
N3 C2 1.379(4)
N3 H3B 0.8600
N6 H6A 0.8600
N6 H6B 0.8600
N2 C2 1.340(3)
N2 C1 1.347(4)
N4 C3 1.303(4)
N4 C4 1.394(3)
N5 C1 1.359(3)
N5 H5A 0.8600
N5 H5B 0.8600
C4 C2 1.382(4)
C3 H3A 1.08(4)

loop_
_platon_squeeze_void_nr
_platon_squeeze_void_average_x
_platon_squeeze_void_average_y
_platon_squeeze_void_average_z
_platon_squeeze_void_volume
_platon_squeeze_void_count_electrons
1 -0.021 0.017 -0.006 3979.9 35.2
